data_1554384
loop_
_publ_author_name
'Li, Jia'
'Luo, Man'
'Sheng, Xingchao'
'Hua, Haiming'
'Yao, Weiwei'
'Pullarkat, Sumod A.'
'Xu, Li'
'Ma, Mengtao'

_publ_section_title
;
 Unsymmetrical \b-diketiminate magnesium(i) complexes: syntheses and
 application in catalytic hydroboration of alkyne, nitrile and carbonyl
 compounds
;
_journal_issue 24
_journal_name_full 'Organic Chemistry Frontiers'
_journal_page_first 3538
_journal_paper_doi 10.1039/C8QO00720A
_journal_volume 5
_journal_year 2018
_chemical_formula_moiety 'C46 H58 Mg N4'
_chemical_formula_sum 'C46 H58 Mg N4'
_chemical_formula_weight 691.27
_space_group_crystal_system triclinic
_space_group_IT_number 2
_space_group_name_Hall '-P 1'
_space_group_name_H-M_alt 'P -1'
_atom_sites_solution_hydrogens geom
_audit_creation_method SHELXL-2014/7
_audit_update_record
;
2018-01-02 deposited with the CCDC.
2018-11-06 downloaded from the CCDC.
;
_cell_angle_alpha 75.316(3)
_cell_angle_beta 83.401(3)
_cell_angle_gamma 62.905(3)
_cell_formula_units_Z 2
_cell_length_a 11.0139(12)
_cell_length_b 11.3202(12)
_cell_length_c 18.565(2)
_cell_measurement_reflns_used 9990
_cell_measurement_temperature 140(2)
_cell_measurement_theta_max 24.9995
_cell_measurement_theta_min 2.2395
_cell_volume 1993.3(4)
_computing_structure_refinement 'SHELXL-2014/7 (Sheldrick, 2014)'
_diffrn_ambient_temperature 140(2)
_diffrn_measured_fraction_theta_full 0.996
_diffrn_measured_fraction_theta_max 0.996
_diffrn_measurement_device_type 'BRUKER D8 VENTURE PHOTON'
_diffrn_measurement_method 'PHI AND OMEGA SCANS'
_diffrn_radiation_type MoK\a
_diffrn_radiation_wavelength 0.71073
_diffrn_reflns_av_R_equivalents 0.1560
_diffrn_reflns_av_unetI/netI 0.1044
_diffrn_reflns_Laue_measured_fraction_full 0.996
_diffrn_reflns_Laue_measured_fraction_max 0.996
_diffrn_reflns_limit_h_max 13
_diffrn_reflns_limit_h_min -13
_diffrn_reflns_limit_k_max 13
_diffrn_reflns_limit_k_min -13
_diffrn_reflns_limit_l_max 22
_diffrn_reflns_limit_l_min -22
_diffrn_reflns_number 61939
_diffrn_reflns_point_group_measured_fraction_full 0.996
_diffrn_reflns_point_group_measured_fraction_max 0.996
_diffrn_reflns_theta_full 25.136
_diffrn_reflns_theta_max 25.136
_diffrn_reflns_theta_min 2.126
_diffrn_source 'FINE-FOCUS SEALED TUBE'
_exptl_absorpt_coefficient_mu 0.081
_exptl_crystal_colour pale-yellow
_exptl_crystal_density_diffrn 1.152
_exptl_crystal_description block
_exptl_crystal_F_000 748
_exptl_crystal_size_max 0.1
_exptl_crystal_size_mid 0.1
_exptl_crystal_size_min 0.05
_refine_diff_density_max 0.563
_refine_diff_density_min -0.337
_refine_diff_density_rms 0.072
_refine_ls_extinction_method none
_refine_ls_goodness_of_fit_ref 1.028
_refine_ls_hydrogen_treatment constr
_refine_ls_matrix_type full
_refine_ls_number_parameters 472
_refine_ls_number_reflns 7082
_refine_ls_number_restraints 0
_refine_ls_restrained_S_all 1.028
_refine_ls_R_factor_all 0.1505
_refine_ls_R_factor_gt 0.0747
_refine_ls_shift/su_max 0.000
_refine_ls_shift/su_mean 0.000
_refine_ls_structure_factor_coef Fsqd
_refine_ls_weighting_details 'w=1/[\s^2^(Fo^2^)+(0.1090P)^2^+0.1282P] where P=(Fo^2^+2Fc^2^)/3'
_refine_ls_weighting_scheme calc
_refine_ls_wR_factor_gt 0.1632
_refine_ls_wR_factor_ref 0.1991
_reflns_Friedel_coverage 0.000
_reflns_number_gt 4050
_reflns_number_total 7111
_reflns_threshold_expression 'I > 2\s(I)'
_cod_data_source_file c8qo00720a2.cif
_cod_data_source_block mo_20161212a_0m_a
_cod_original_cell_volume 1993.4(4)
_cod_database_code 1554384
_shelx_shelxl_version_number 2014/7
_shelx_space_group_comment
;
The symmetry employed for this shelxl refinement is uniquely defined
by the following loop, which should always be used as a source of
symmetry information in preference to the above space-group names.
They are only intended as comments.
;

loop_
_space_group_symop_operation_xyz
'x, y, z'
'-x, -y, -z'

loop_
_atom_site_label
_atom_site_type_symbol
_atom_site_fract_x
_atom_site_fract_y
_atom_site_fract_z
_atom_site_U_iso_or_equiv
_atom_site_adp_type
_atom_site_occupancy
_atom_site_site_symmetry_order
_atom_site_calc_flag
_atom_site_refinement_flags_posn
_atom_site_refinement_flags_adp
N2 N 0.5287(3) 0.4719(3) 0.34120(14) 0.0225(6) Uani 1 1 d . .
C2 C 0.3101(3) 0.7675(3) 0.30584(17) 0.0237(8) Uani 1 1 d . .
N4 N 0.3664(3) 0.3692(2) 0.22754(14) 0.0207(6) Uani 1 1 d . .
C4 C 0.5327(3) 0.5721(3) 0.36358(18) 0.0257(8) Uani 1 1 d . .
N3 N 0.5311(3) 0.5173(3) 0.15624(15) 0.0261(7) Uani 1 1 d . .
C3 C 0.4337(3) 0.7084(3) 0.34378(19) 0.0287(8) Uani 1 1 d . .
H3 H 0.4545 0.7713 0.3589 0.034 Uiso 1 1 calc R U
C7 C 0.7046(3) 0.2529(3) 0.3220(2) 0.0312(9) Uani 1 1 d . .
H7 H 0.6907 0.2873 0.2698 0.037 Uiso 1 1 calc R U
C6 C 0.6284(3) 0.3354(3) 0.37032(18) 0.0254(8) Uani 1 1 d . .
C5 C 0.6504(4) 0.5501(4) 0.4083(2) 0.0413(10) Uani 1 1 d . .
H5A H 0.7357 0.4830 0.3914 0.062 Uiso 1 1 calc R U
H5B H 0.6365 0.5165 0.4612 0.062 Uiso 1 1 calc R U
H5C H 0.6555 0.6365 0.4014 0.062 Uiso 1 1 calc R U
C9 C 0.8220(4) 0.0691(4) 0.4242(2) 0.0483(11) Uani 1 1 d . .
H9 H 0.8892 -0.0213 0.4425 0.058 Uiso 1 1 calc R U
C8 C 0.8006(4) 0.1213(4) 0.3492(2) 0.0421(10) Uani 1 1 d . .
H8 H 0.8526 0.0659 0.3155 0.051 Uiso 1 1 calc R U
C18 C 0.1969(4) 0.8939(3) 0.12233(18) 0.0334(9) Uani 1 1 d . .
H18 H 0.2880 0.8446 0.1474 0.040 Uiso 1 1 calc R U
C11 C 0.6476(4) 0.2799(4) 0.4470(2) 0.0374(9) Uani 1 1 d . .
H11 H 0.5931 0.3327 0.4813 0.045 Uiso 1 1 calc R U
C10 C 0.7452(4) 0.1489(4) 0.4725(2) 0.0487(11) Uani 1 1 d . .
H10 H 0.7597 0.1131 0.5245 0.058 Uiso 1 1 calc R U
C12 C 0.1302(3) 0.7736(3) 0.24618(17) 0.0218(8) Uani 1 1 d . .
C14 C -0.1040(3) 0.8233(3) 0.27182(19) 0.0292(8) Uani 1 1 d . .
H14 H -0.1718 0.8068 0.3031 0.035 Uiso 1 1 calc R U
C15 C -0.1432(4) 0.9229(3) 0.2067(2) 0.0331(9) Uani 1 1 d . .
H15 H -0.2371 0.9769 0.1944 0.040 Uiso 1 1 calc R U
N1 N 0.2700(3) 0.7022(2) 0.27060(13) 0.0187(6) Uani 1 1 d . .
Mg1 Mg 0.41028(11) 0.51656(10) 0.24965(6) 0.0210(3) Uani 1 1 d . .
C1 C 0.2196(4) 0.9160(3) 0.3063(2) 0.0308(9) Uani 1 1 d . .
H1A H 0.2041 0.9707 0.2551 0.046 Uiso 1 1 calc R U
H1B H 0.2642 0.9476 0.3347 0.046 Uiso 1 1 calc R U
H1C H 0.1320 0.9258 0.3295 0.046 Uiso 1 1 calc R U
C16 C -0.0455(4) 0.9431(3) 0.1601(2) 0.0315(9) Uani 1 1 d . .
H16 H -0.0728 1.0092 0.1143 0.038 Uiso 1 1 calc R U
C17 C 0.0922(4) 0.8702(3) 0.17732(18) 0.0258(8) Uani 1 1 d . .
C19 C 0.2048(4) 0.8341(4) 0.0556(2) 0.0472(11) Uani 1 1 d . .
H19A H 0.1135 0.8727 0.0344 0.071 Uiso 1 1 calc R U
H19B H 0.2404 0.7349 0.0720 0.071 Uiso 1 1 calc R U
H19C H 0.2656 0.8563 0.0178 0.071 Uiso 1 1 calc R U
C20 C 0.1631(5) 1.0452(4) 0.0957(2) 0.0527(12) Uani 1 1 d . .
H20A H 0.2380 1.0547 0.0650 0.079 Uiso 1 1 calc R U
H20B H 0.1505 1.0846 0.1389 0.079 Uiso 1 1 calc R U
H20C H 0.0790 1.0932 0.0662 0.079 Uiso 1 1 calc R U
C21 C 0.0734(3) 0.6357(3) 0.36382(18) 0.0258(8) Uani 1 1 d . .
H21 H 0.1624 0.5603 0.3539 0.031 Uiso 1 1 calc R U
C22 C 0.0952(4) 0.6832(4) 0.42902(19) 0.0393(10) Uani 1 1 d . .
H22A H 0.1665 0.7140 0.4163 0.059 Uiso 1 1 calc R U
H22B H 0.1230 0.6075 0.4731 0.059 Uiso 1 1 calc R U
H22C H 0.0100 0.7586 0.4396 0.059 Uiso 1 1 calc R U
C23 C -0.0286(4) 0.5763(4) 0.3870(2) 0.0390(10) Uani 1 1 d . .
H23A H -0.1126 0.6439 0.4046 0.058 Uiso 1 1 calc R U
H23B H 0.0107 0.4944 0.4272 0.058 Uiso 1 1 calc R U
H23C H -0.0492 0.5525 0.3443 0.058 Uiso 1 1 calc R U
C24 C 0.7110(4) 0.3942(4) 0.0721(2) 0.0420(10) Uani 1 1 d . .
H24A H 0.6755 0.4470 0.0221 0.063 Uiso 1 1 calc R U
H24B H 0.7650 0.2978 0.0711 0.063 Uiso 1 1 calc R U
H24C H 0.7687 0.4277 0.0883 0.063 Uiso 1 1 calc R U
C25 C 0.5924(3) 0.4096(3) 0.12612(18) 0.0268(8) Uani 1 1 d . .
C26 C 0.5577(4) 0.3011(3) 0.14322(18) 0.0286(8) Uani 1 1 d . .
H26 H 0.6159 0.2263 0.1218 0.034 Uiso 1 1 calc R U
C27 C 0.4514(3) 0.2841(3) 0.18661(17) 0.0229(8) Uani 1 1 d . .
C28 C 0.4391(4) 0.1577(3) 0.1845(2) 0.0325(9) Uani 1 1 d . .
H28A H 0.3439 0.1817 0.1753 0.049 Uiso 1 1 calc R U
H28B H 0.4689 0.0916 0.2322 0.049 Uiso 1 1 calc R U
H28C H 0.4965 0.1175 0.1444 0.049 Uiso 1 1 calc R U
C29 C 0.2508(3) 0.3460(3) 0.25816(18) 0.0226(8) Uani 1 1 d . .
C30 C 0.1368(4) 0.3959(3) 0.21238(19) 0.0296(8) Uani 1 1 d . .
C31 C 0.0291(4) 0.3668(4) 0.2408(2) 0.0343(9) Uani 1 1 d . .
H31 H -0.0486 0.4000 0.2104 0.041 Uiso 1 1 calc R U
C32 C 0.0321(4) 0.2898(4) 0.3129(2) 0.0357(9) Uani 1 1 d . .
H32 H -0.0417 0.2688 0.3311 0.043 Uiso 1 1 calc R U
C33 C 0.1434(4) 0.2448(3) 0.3570(2) 0.0329(9) Uani 1 1 d . .
H33 H 0.1448 0.1936 0.4064 0.040 Uiso 1 1 calc R U
C34 C 0.2539(3) 0.2716(3) 0.33180(18) 0.0262(8) Uani 1 1 d . .
C35 C 0.3747(4) 0.2187(3) 0.38233(18) 0.0309(9) Uani 1 1 d . .
H35 H 0.4345 0.2622 0.3574 0.037 Uiso 1 1 calc R U
C36 C 0.4595(4) 0.0656(4) 0.3944(2) 0.0561(12) Uani 1 1 d . .
H36A H 0.4911 0.0416 0.3462 0.084 Uiso 1 1 calc R U
H36B H 0.4038 0.0197 0.4190 0.084 Uiso 1 1 calc R U
H36C H 0.5383 0.0365 0.4257 0.084 Uiso 1 1 calc R U
C37 C 0.3323(4) 0.2574(4) 0.4571(2) 0.0469(11) Uani 1 1 d . .
H37A H 0.4138 0.2256 0.4870 0.070 Uiso 1 1 calc R U
H37B H 0.2747 0.2149 0.4834 0.070 Uiso 1 1 calc R U
H37C H 0.2812 0.3567 0.4492 0.070 Uiso 1 1 calc R U
C38 C 0.1293(4) 0.4772(4) 0.1320(2) 0.0377(10) Uani 1 1 d . .
H38 H 0.2122 0.4937 0.1226 0.045 Uiso 1 1 calc R U
C39 C 0.0061(5) 0.6137(4) 0.1191(2) 0.0583(13) Uani 1 1 d . .
H39A H 0.0104 0.6667 0.0690 0.087 Uiso 1 1 calc R U
H39B H 0.0043 0.6628 0.1560 0.087 Uiso 1 1 calc R U
H39C H -0.0767 0.6005 0.1238 0.087 Uiso 1 1 calc R U
C40 C 0.1303(5) 0.3986(4) 0.0769(2) 0.0553(12) Uani 1 1 d . .
H40A H 0.1252 0.4535 0.0262 0.083 Uiso 1 1 calc R U
H40B H 0.0516 0.3783 0.0861 0.083 Uiso 1 1 calc R U
H40C H 0.2146 0.3133 0.0828 0.083 Uiso 1 1 calc R U
C41 C 0.5682(3) 0.6270(3) 0.13158(18) 0.0263(8) Uani 1 1 d . .
C42 C 0.5499(4) 0.7031(3) 0.05830(19) 0.0348(9) Uani 1 1 d . .
H42 H 0.5160 0.6798 0.0220 0.042 Uiso 1 1 calc R U
C43 C 0.5809(4) 0.8118(4) 0.0385(2) 0.0403(10) Uani 1 1 d . .
H43 H 0.5684 0.8624 -0.0117 0.048 Uiso 1 1 calc R U
C44 C 0.6290(4) 0.8485(4) 0.0891(2) 0.0404(10) Uani 1 1 d . .
H44 H 0.6507 0.9234 0.0746 0.048 Uiso 1 1 calc R U
C45 C 0.6456(4) 0.7752(4) 0.1613(2) 0.0479(11) Uani 1 1 d . .
H45 H 0.6772 0.8009 0.1975 0.058 Uiso 1 1 calc R U
C46 C 0.6171(4) 0.6649(4) 0.1821(2) 0.0371(9) Uani 1 1 d . .
H46 H 0.6314 0.6141 0.2323 0.045 Uiso 1 1 calc R U
C13 C 0.0311(3) 0.7470(3) 0.29272(18) 0.0234(8) Uani 1 1 d . .

loop_
_atom_site_aniso_label
_atom_site_aniso_U_11
_atom_site_aniso_U_22
_atom_site_aniso_U_33
_atom_site_aniso_U_23
_atom_site_aniso_U_13
_atom_site_aniso_U_12
N2 0.0239(16) 0.0241(15) 0.0190(15) -0.0048(12) 0.0001(12) -0.0102(13)
C2 0.031(2) 0.0251(18) 0.0196(19) -0.0042(15) 0.0055(15) -0.0177(16)
N4 0.0269(16) 0.0198(14) 0.0143(14) -0.0009(12) -0.0028(12) -0.0103(13)
C4 0.0254(19) 0.0301(19) 0.026(2) -0.0083(16) 0.0018(15) -0.0152(17)
N3 0.0346(17) 0.0259(15) 0.0212(16) -0.0020(13) 0.0025(13) -0.0185(14)
C3 0.029(2) 0.0291(19) 0.037(2) -0.0124(17) 0.0001(17) -0.0175(17)
C7 0.034(2) 0.032(2) 0.030(2) -0.0107(17) -0.0034(17) -0.0146(18)
C6 0.0242(19) 0.0267(18) 0.029(2) -0.0051(16) -0.0037(16) -0.0137(16)
C5 0.030(2) 0.040(2) 0.057(3) -0.022(2) -0.0063(19) -0.0108(18)
C9 0.048(3) 0.027(2) 0.057(3) 0.000(2) -0.017(2) -0.006(2)
C8 0.039(2) 0.030(2) 0.056(3) -0.018(2) -0.003(2) -0.0089(19)
C18 0.044(2) 0.034(2) 0.0176(19) 0.0039(16) -0.0008(17) -0.0177(18)
C11 0.039(2) 0.039(2) 0.031(2) -0.0070(18) -0.0038(18) -0.0138(19)
C10 0.054(3) 0.039(2) 0.039(3) 0.008(2) -0.017(2) -0.014(2)
C12 0.029(2) 0.0159(16) 0.0207(19) -0.0058(14) 0.0013(15) -0.0102(15)
C14 0.030(2) 0.031(2) 0.028(2) -0.0064(17) 0.0015(17) -0.0151(17)
C15 0.033(2) 0.0270(19) 0.038(2) -0.0056(17) -0.0099(18) -0.0099(17)
N1 0.0230(16) 0.0208(14) 0.0124(14) -0.0004(11) 0.0008(11) -0.0118(12)
Mg1 0.0284(7) 0.0203(6) 0.0152(6) -0.0021(4) 0.0004(5) -0.0127(5)
C1 0.039(2) 0.0214(18) 0.033(2) -0.0072(16) -0.0020(17) -0.0133(16)
C16 0.042(2) 0.0230(18) 0.025(2) 0.0023(15) -0.0104(18) -0.0121(18)
C17 0.036(2) 0.0211(17) 0.0193(19) -0.0004(15) -0.0013(16) -0.0137(17)
C19 0.060(3) 0.050(2) 0.025(2) -0.0048(19) 0.001(2) -0.022(2)
C20 0.076(3) 0.042(2) 0.038(3) 0.006(2) 0.005(2) -0.034(2)
C21 0.029(2) 0.0229(18) 0.024(2) -0.0020(15) 0.0048(15) -0.0134(16)
C22 0.052(3) 0.044(2) 0.023(2) 0.0029(17) -0.0042(18) -0.027(2)
C23 0.050(3) 0.038(2) 0.031(2) 0.0003(18) 0.0053(19) -0.027(2)
C24 0.050(3) 0.038(2) 0.039(2) -0.0153(19) 0.022(2) -0.022(2)
C25 0.036(2) 0.0275(19) 0.0173(18) -0.0047(15) 0.0019(16) -0.0147(17)
C26 0.035(2) 0.0273(19) 0.024(2) -0.0104(16) 0.0017(16) -0.0124(17)
C27 0.027(2) 0.0208(17) 0.0182(18) -0.0031(15) -0.0049(15) -0.0081(16)
C28 0.036(2) 0.0270(19) 0.033(2) -0.0094(16) -0.0034(17) -0.0111(17)
C29 0.024(2) 0.0182(17) 0.028(2) -0.0059(15) 0.0023(16) -0.0122(15)
C30 0.034(2) 0.0283(19) 0.030(2) -0.0020(16) -0.0033(17) -0.0184(17)
C31 0.035(2) 0.036(2) 0.036(2) -0.0072(18) -0.0041(18) -0.0190(18)
C32 0.036(2) 0.043(2) 0.040(2) -0.0104(19) 0.0053(19) -0.0278(19)
C33 0.044(2) 0.0300(19) 0.032(2) -0.0060(16) 0.0034(18) -0.0236(18)
C34 0.034(2) 0.0237(18) 0.025(2) -0.0052(15) 0.0008(16) -0.0161(16)
C35 0.038(2) 0.035(2) 0.021(2) 0.0044(16) -0.0034(16) -0.0225(18)
C36 0.055(3) 0.050(3) 0.043(3) -0.015(2) -0.018(2) 0.000(2)
C37 0.062(3) 0.036(2) 0.037(2) -0.0062(19) -0.013(2) -0.015(2)
C38 0.038(2) 0.039(2) 0.037(2) 0.0099(18) -0.0143(18) -0.0243(19)
C39 0.088(4) 0.033(2) 0.045(3) -0.004(2) -0.022(3) -0.016(2)
C40 0.073(3) 0.045(2) 0.028(2) 0.000(2) 0.003(2) -0.014(2)
C41 0.029(2) 0.0268(18) 0.023(2) -0.0043(16) 0.0079(15) -0.0144(16)
C42 0.047(2) 0.035(2) 0.024(2) -0.0048(17) 0.0031(17) -0.0211(19)
C43 0.054(3) 0.034(2) 0.026(2) 0.0021(18) 0.0070(19) -0.020(2)
C44 0.056(3) 0.033(2) 0.037(2) -0.0091(19) 0.016(2) -0.027(2)
C45 0.071(3) 0.060(3) 0.038(3) -0.013(2) 0.006(2) -0.050(2)
C46 0.054(3) 0.048(2) 0.022(2) -0.0027(18) 0.0009(18) -0.036(2)
C13 0.029(2) 0.0221(17) 0.0211(19) -0.0031(15) -0.0004(15) -0.0135(16)

loop_
_atom_type_symbol
_atom_type_description
_atom_type_scat_dispersion_real
_atom_type_scat_dispersion_imag
_atom_type_scat_source
C C 0.0033 0.0016 'International Tables Vol C Tables 4.2.6.8 and 6.1.1.4'
H H 0.0000 0.0000 'International Tables Vol C Tables 4.2.6.8 and 6.1.1.4'
N N 0.0061 0.0033 'International Tables Vol C Tables 4.2.6.8 and 6.1.1.4'
Mg Mg 0.0486 0.0363 'International Tables Vol C Tables 4.2.6.8 and 6.1.1.4'

loop_
_geom_angle_atom_site_label_1
_geom_angle_atom_site_label_2
_geom_angle_atom_site_label_3
_geom_angle
C4 N2 C6 118.2(3)
C4 N2 Mg1 119.6(2)
C6 N2 Mg1 120.8(2)
N1 C2 C3 124.4(3)
N1 C2 C1 120.2(3)
C3 C2 C1 115.4(3)
C27 N4 C29 116.0(3)
C27 N4 Mg1 120.1(2)
C29 N4 Mg1 123.7(2)
N2 C4 C3 123.2(3)
N2 C4 C5 122.2(3)
C3 C4 C5 114.5(3)
C25 N3 C41 119.0(3)
C25 N3 Mg1 121.7(2)
C41 N3 Mg1 118.4(2)
C2 C3 C4 131.3(3)
C2 C3 H3 114.4
C4 C3 H3 114.4
C8 C7 C6 120.3(3)
C8 C7 H7 119.8
C6 C7 H7 119.8
C7 C6 C11 118.4(3)
C7 C6 N2 119.7(3)
C11 C6 N2 121.9(3)
C4 C5 H5A 109.5
C4 C5 H5B 109.5
H5A C5 H5B 109.5
C4 C5 H5C 109.5
H5A C5 H5C 109.5
H5B C5 H5C 109.5
C8 C9 C10 119.2(4)
C8 C9 H9 120.4
C10 C9 H9 120.4
C9 C8 C7 121.0(4)
C9 C8 H8 119.5
C7 C8 H8 119.5
C17 C18 C19 108.9(3)
C17 C18 C20 112.4(3)
C19 C18 C20 110.0(3)
C17 C18 H18 108.5
C19 C18 H18 108.5
C20 C18 H18 108.5
C10 C11 C6 120.0(4)
C10 C11 H11 120.0
C6 C11 H11 120.0
C9 C10 C11 121.2(4)
C9 C10 H10 119.4
C11 C10 H10 119.4
C13 C12 C17 120.4(3)
C13 C12 N1 118.6(3)
C17 C12 N1 121.0(3)
C13 C14 C15 121.8(3)
C13 C14 H14 119.1
C15 C14 H14 119.1
C16 C15 C14 119.3(3)
C16 C15 H15 120.4
C14 C15 H15 120.4
C2 N1 C12 115.4(2)
C2 N1 Mg1 119.4(2)
C12 N1 Mg1 125.09(19)
N3 Mg1 N1 118.01(11)
N3 Mg1 N4 92.56(11)
N1 Mg1 N4 126.24(11)
N3 Mg1 N2 107.55(11)
N1 Mg1 N2 92.69(10)
N4 Mg1 N2 120.44(11)
C2 C1 H1A 109.5
C2 C1 H1B 109.5
H1A C1 H1B 109.5
C2 C1 H1C 109.5
H1A C1 H1C 109.5
H1B C1 H1C 109.5
C15 C16 C17 122.1(3)
C15 C16 H16 118.9
C17 C16 H16 118.9
C16 C17 C12 117.8(3)
C16 C17 C18 119.9(3)
C12 C17 C18 122.3(3)
C18 C19 H19A 109.5
C18 C19 H19B 109.5
H19A C19 H19B 109.5
C18 C19 H19C 109.5
H19A C19 H19C 109.5
H19B C19 H19C 109.5
C18 C20 H20A 109.5
C18 C20 H20B 109.5
H20A C20 H20B 109.5
C18 C20 H20C 109.5
H20A C20 H20C 109.5
H20B C20 H20C 109.5
C13 C21 C22 113.0(3)
C13 C21 C23 112.4(3)
C22 C21 C23 108.8(3)
C13 C21 H21 107.5
C22 C21 H21 107.5
C23 C21 H21 107.5
C21 C22 H22A 109.5
C21 C22 H22B 109.5
H22A C22 H22B 109.5
C21 C22 H22C 109.5
H22A C22 H22C 109.5
H22B C22 H22C 109.5
C21 C23 H23A 109.5
C21 C23 H23B 109.5
H23A C23 H23B 109.5
C21 C23 H23C 109.5
H23A C23 H23C 109.5
H23B C23 H23C 109.5
C25 C24 H24A 109.5
C25 C24 H24B 109.5
H24A C24 H24B 109.5
C25 C24 H24C 109.5
H24A C24 H24C 109.5
H24B C24 H24C 109.5
N3 C25 C26 123.3(3)
N3 C25 C24 121.3(3)
C26 C25 C24 115.3(3)
C25 C26 C27 130.8(3)
C25 C26 H26 114.6
C27 C26 H26 114.6
N4 C27 C26 124.8(3)
N4 C27 C28 120.7(3)
C26 C27 C28 114.5(3)
C27 C28 H28A 109.5
C27 C28 H28B 109.5
H28A C28 H28B 109.5
C27 C28 H28C 109.5
H28A C28 H28C 109.5
H28B C28 H28C 109.5
C30 C29 C34 120.8(3)
C30 C29 N4 118.7(3)
C34 C29 N4 120.5(3)
C31 C30 C29 118.4(3)
C31 C30 C38 119.1(3)
C29 C30 C38 122.5(3)
C30 C31 C32 121.6(3)
C30 C31 H31 119.2
C32 C31 H31 119.2
C33 C32 C31 118.9(3)
C33 C32 H32 120.6
C31 C32 H32 120.6
C32 C33 C34 122.1(3)
C32 C33 H33 118.9
C34 C33 H33 118.9
C33 C34 C29 118.2(3)
C33 C34 C35 120.1(3)
C29 C34 C35 121.7(3)
C34 C35 C36 112.4(3)
C34 C35 C37 112.2(3)
C36 C35 C37 109.7(3)
C34 C35 H35 107.4
C36 C35 H35 107.4
C37 C35 H35 107.4
C35 C36 H36A 109.5
C35 C36 H36B 109.5
H36A C36 H36B 109.5
C35 C36 H36C 109.5
H36A C36 H36C 109.5
H36B C36 H36C 109.5
C35 C37 H37A 109.5
C35 C37 H37B 109.5
H37A C37 H37B 109.5
C35 C37 H37C 109.5
H37A C37 H37C 109.5
H37B C37 H37C 109.5
C39 C38 C40 109.8(3)
C39 C38 C30 112.0(3)
C40 C38 C30 111.5(3)
C39 C38 H38 107.8
C40 C38 H38 107.8
C30 C38 H38 107.8
C38 C39 H39A 109.5
C38 C39 H39B 109.5
H39A C39 H39B 109.5
C38 C39 H39C 109.5
H39A C39 H39C 109.5
H39B C39 H39C 109.5
C38 C40 H40A 109.5
C38 C40 H40B 109.5
H40A C40 H40B 109.5
C38 C40 H40C 109.5
H40A C40 H40C 109.5
H40B C40 H40C 109.5
C46 C41 C42 117.8(3)
C46 C41 N3 119.6(3)
C42 C41 N3 122.6(3)
C43 C42 C41 120.2(4)
C43 C42 H42 119.9
C41 C42 H42 119.9
C44 C43 C42 121.5(4)
C44 C43 H43 119.2
C42 C43 H43 119.2
C43 C44 C45 118.6(3)
C43 C44 H44 120.7
C45 C44 H44 120.7
C44 C45 C46 120.8(4)
C44 C45 H45 119.6
C46 C45 H45 119.6
C41 C46 C45 121.1(3)
C41 C46 H46 119.4
C45 C46 H46 119.4
C14 C13 C12 118.4(3)
C14 C13 C21 121.3(3)
C12 C13 C21 120.3(3)

loop_
_geom_bond_atom_site_label_1
_geom_bond_atom_site_label_2
_geom_bond_distance
N2 C4 1.323(4)
N2 C6 1.433(4)
N2 Mg1 2.078(3)
C2 N1 1.334(4)
C2 C3 1.396(4)
C2 C1 1.517(4)
N4 C27 1.330(4)
N4 C29 1.440(4)
N4 Mg1 2.076(3)
C4 C3 1.406(5)
C4 C5 1.510(5)
N3 C25 1.328(4)
N3 C41 1.432(4)
N3 Mg1 2.062(3)
C3 H3 0.9500
C7 C8 1.378(5)
C7 C6 1.386(5)
C7 H7 0.9500
C6 C11 1.399(5)
C5 H5A 0.9800
C5 H5B 0.9800
C5 H5C 0.9800
C9 C8 1.368(6)
C9 C10 1.370(6)
C9 H9 0.9500
C8 H8 0.9500
C18 C17 1.521(5)
C18 C19 1.532(5)
C18 C20 1.533(5)
C18 H18 1.0000
C11 C10 1.374(5)
C11 H11 0.9500
C10 H10 0.9500
C12 C13 1.407(4)
C12 C17 1.415(4)
C12 N1 1.439(4)
C14 C13 1.379(5)
C14 C15 1.381(5)
C14 H14 0.9500
C15 C16 1.367(5)
C15 H15 0.9500
N1 Mg1 2.067(3)
C1 H1A 0.9800
C1 H1B 0.9800
C1 H1C 0.9800
C16 C17 1.386(5)
C16 H16 0.9500
C19 H19A 0.9800
C19 H19B 0.9800
C19 H19C 0.9800
C20 H20A 0.9800
C20 H20B 0.9800
C20 H20C 0.9800
C21 C13 1.520(4)
C21 C22 1.525(5)
C21 C23 1.526(5)
C21 H21 1.0000
C22 H22A 0.9800
C22 H22B 0.9800
C22 H22C 0.9800
C23 H23A 0.9800
C23 H23B 0.9800
C23 H23C 0.9800
C24 C25 1.524(5)
C24 H24A 0.9800
C24 H24B 0.9800
C24 H24C 0.9800
C25 C26 1.400(5)
C26 C27 1.402(5)
C26 H26 0.9500
C27 C28 1.509(4)
C28 H28A 0.9800
C28 H28B 0.9800
C28 H28C 0.9800
C29 C30 1.405(5)
C29 C34 1.407(4)
C30 C31 1.384(5)
C30 C38 1.531(5)
C31 C32 1.395(5)
C31 H31 0.9500
C32 C33 1.373(5)
C32 H32 0.9500
C33 C34 1.388(5)
C33 H33 0.9500
C34 C35 1.512(5)
C35 C36 1.517(5)
C35 C37 1.521(5)
C35 H35 1.0000
C36 H36A 0.9800
C36 H36B 0.9800
C36 H36C 0.9800
C37 H37A 0.9800
C37 H37B 0.9800
C37 H37C 0.9800
C38 C39 1.504(5)
C38 C40 1.513(5)
C38 H38 1.0000
C39 H39A 0.9800
C39 H39B 0.9800
C39 H39C 0.9800
C40 H40A 0.9800
C40 H40B 0.9800
C40 H40C 0.9800
C41 C46 1.373(5)
C41 C42 1.394(5)
C42 C43 1.375(5)
C42 H42 0.9500
C43 C44 1.360(5)
C43 H43 0.9500
C44 C45 1.369(5)
C44 H44 0.9500
C45 C46 1.376(5)
C45 H45 0.9500
C46 H46 0.9500

loop_
_geom_torsion_atom_site_label_1
_geom_torsion_atom_site_label_2
_geom_torsion_atom_site_label_3
_geom_torsion_atom_site_label_4
_geom_torsion
C6 N2 C4 C3 -174.5(3)
Mg1 N2 C4 C3 19.0(4)
C6 N2 C4 C5 9.9(5)
Mg1 N2 C4 C5 -156.6(3)
N1 C2 C3 C4 -10.0(6)
C1 C2 C3 C4 170.2(3)
N2 C4 C3 C2 6.9(6)
C5 C4 C3 C2 -177.2(4)
C8 C7 C6 C11 -2.5(5)
C8 C7 C6 N2 -179.8(3)
C4 N2 C6 C7 -128.4(3)
Mg1 N2 C6 C7 38.0(4)
C4 N2 C6 C11 54.5(4)
Mg1 N2 C6 C11 -139.1(3)
C10 C9 C8 C7 0.9(6)
C6 C7 C8 C9 0.4(6)
C7 C6 C11 C10 3.4(5)
N2 C6 C11 C10 -179.4(3)
C8 C9 C10 C11 0.0(6)
C6 C11 C10 C9 -2.2(6)
C13 C14 C15 C16 2.6(5)
C3 C2 N1 C12 169.7(3)
C1 C2 N1 C12 -10.5(4)
C3 C2 N1 Mg1 -13.9(4)
C1 C2 N1 Mg1 165.9(2)
C13 C12 N1 C2 -94.2(3)
C17 C12 N1 C2 84.9(4)
C13 C12 N1 Mg1 89.6(3)
C17 C12 N1 Mg1 -91.3(3)
C14 C15 C16 C17 -2.6(5)
C15 C16 C17 C12 -0.8(5)
C15 C16 C17 C18 178.2(3)
C13 C12 C17 C16 4.2(5)
N1 C12 C17 C16 -174.9(3)
C13 C12 C17 C18 -174.8(3)
N1 C12 C17 C18 6.1(4)
C19 C18 C17 C16 -71.3(4)
C20 C18 C17 C16 50.8(4)
C19 C18 C17 C12 107.7(4)
C20 C18 C17 C12 -130.2(3)
C41 N3 C25 C26 -176.1(3)
Mg1 N3 C25 C26 15.0(4)
C41 N3 C25 C24 6.4(5)
Mg1 N3 C25 C24 -162.5(3)
N3 C25 C26 C27 6.4(6)
C24 C25 C26 C27 -175.9(3)
C29 N4 C27 C26 170.1(3)
Mg1 N4 C27 C26 -13.7(4)
C29 N4 C27 C28 -10.3(4)
Mg1 N4 C27 C28 165.9(2)
C25 C26 C27 N4 -6.9(6)
C25 C26 C27 C28 173.4(3)
C27 N4 C29 C30 -81.1(4)
Mg1 N4 C29 C30 102.9(3)
C27 N4 C29 C34 97.2(3)
Mg1 N4 C29 C34 -78.8(3)
C34 C29 C30 C31 -1.8(5)
N4 C29 C30 C31 176.5(3)
C34 C29 C30 C38 180.0(3)
N4 C29 C30 C38 -1.8(5)
C29 C30 C31 C32 -0.1(5)
C38 C30 C31 C32 178.2(3)
C30 C31 C32 C33 1.5(5)
C31 C32 C33 C34 -1.0(5)
C32 C33 C34 C29 -0.8(5)
C32 C33 C34 C35 -179.4(3)
C30 C29 C34 C33 2.3(5)
N4 C29 C34 C33 -176.0(3)
C30 C29 C34 C35 -179.2(3)
N4 C29 C34 C35 2.6(5)
C33 C34 C35 C36 71.8(4)
C29 C34 C35 C36 -106.7(4)
C33 C34 C35 C37 -52.4(4)
C29 C34 C35 C37 129.1(3)
C31 C30 C38 C39 57.8(4)
C29 C30 C38 C39 -124.0(4)
C31 C30 C38 C40 -65.7(4)
C29 C30 C38 C40 112.5(4)
C25 N3 C41 C46 -121.6(4)
Mg1 N3 C41 C46 47.6(4)
C25 N3 C41 C42 62.0(4)
Mg1 N3 C41 C42 -128.8(3)
C46 C41 C42 C43 0.2(5)
N3 C41 C42 C43 176.7(3)
C41 C42 C43 C44 -0.3(6)
C42 C43 C44 C45 -0.5(6)
C43 C44 C45 C46 1.4(6)
C42 C41 C46 C45 0.7(6)
N3 C41 C46 C45 -175.9(3)
C44 C45 C46 C41 -1.5(6)
C15 C14 C13 C12 0.7(5)
C15 C14 C13 C21 -178.8(3)
C17 C12 C13 C14 -4.1(5)
N1 C12 C13 C14 175.0(3)
C17 C12 C13 C21 175.4(3)
N1 C12 C13 C21 -5.5(4)
C22 C21 C13 C14 -97.3(4)
C23 C21 C13 C14 26.3(4)
C22 C21 C13 C12 83.2(4)
C23 C21 C13 C12 -153.2(3)
